data_7135052
loop_
_publ_author_name
'Begum, Fathima'
'Bhumannagari, Haripriya'
'Balasubramanian, Sridhar'
'Nayani, Kiranmai'

_publ_section_title
;
 Divergent coupling of <i>ortho</i>-alkynylnaphthols and <i>p</i>-quinone
 monoketals through a Michael addition/intramolecular annulation cascade
 to access benzofuryl &#x3b2;-naphthols.
;
_journal_issue 77
_journal_name_full 'Chemical communications (Cambridge, England)'
_journal_page_first 15003
_journal_page_last 15006
_journal_paper_doi 10.1039/d5cc02688a
_journal_volume 61
_journal_year 2025
_chemical_formula_moiety 'C25 H17 F O3'
_chemical_formula_sum 'C25 H17 F O3'
_chemical_formula_weight 384.38
_space_group_crystal_system monoclinic
_space_group_IT_number 15
_space_group_name_Hall '-C 2yc'
_space_group_name_H-M_alt 'C 1 2/c 1'
_atom_sites_solution_hydrogens mixed
_audit_creation_method SHELXL-2019/3
_audit_update_record
;
2025-05-08 deposited with the CCDC.	2025-08-13 downloaded from the CCDC.
;
_cell_angle_alpha 90
_cell_angle_beta 91.917(3)
_cell_angle_gamma 90
_cell_formula_units_Z 8
_cell_length_a 28.2559(15)
_cell_length_b 13.6584(8)
_cell_length_c 10.0502(5)
_cell_measurement_reflns_used 4186
_cell_measurement_temperature 294(2)
_cell_measurement_theta_max 23.986
_cell_measurement_theta_min 2.5995
_cell_volume 3876.5(4)
_computing_cell_refinement '<i>SAINT</i> (Bruker, 2016)'
_computing_data_collection '<i>APEX3</i> (Bruker, 2016)'
_computing_data_reduction 'Bruker SAINT'
_computing_molecular_graphics 'Bruker SHELXTL'
_computing_publication_material 'Bruker SHELXTL'
_computing_structure_refinement 'SHELXL-2018/3 (Sheldrick, 2018)'
_computing_structure_solution 'SHELXT 2018/2 (Sheldrick, 2018)'
_diffrn_ambient_temperature 294(2)
_diffrn_measured_fraction_theta_full 0.998
_diffrn_measured_fraction_theta_max 0.995
_diffrn_measurement_device_type 'Bruker D8 QUEST PHOTON-100'
_diffrn_measurement_method '\w and \f'
_diffrn_radiation_type MoK\a
_diffrn_radiation_wavelength 0.71073
_diffrn_reflns_av_R_equivalents 0.0448
_diffrn_reflns_av_unetI/netI 0.0491
_diffrn_reflns_Laue_measured_fraction_full 0.998
_diffrn_reflns_Laue_measured_fraction_max 0.995
_diffrn_reflns_limit_h_max 35
_diffrn_reflns_limit_h_min -37
_diffrn_reflns_limit_k_max 18
_diffrn_reflns_limit_k_min -15
_diffrn_reflns_limit_l_max 13
_diffrn_reflns_limit_l_min -13
_diffrn_reflns_number 21234
_diffrn_reflns_point_group_measured_fraction_full 0.998
_diffrn_reflns_point_group_measured_fraction_max 0.995
_diffrn_reflns_theta_full 25.242
_diffrn_reflns_theta_max 28.325
_diffrn_reflns_theta_min 2.600
_exptl_absorpt_coefficient_mu 0.092
_exptl_absorpt_correction_T_max 0.7457
_exptl_absorpt_correction_T_min 0.6534
_exptl_absorpt_correction_type multi-scan
_exptl_absorpt_process_details
;
 SADABS 2016/2: Krause, L., Herbst-Irmer, R., Sheldrick G.M. & Stalke D.,
 J. Appl. Cryst. 48 (2015) 3-10
;
_exptl_crystal_colour colourless
_exptl_crystal_density_diffrn 1.317
_exptl_crystal_description block
_exptl_crystal_F_000 1600
_exptl_crystal_size_max 0.220
_exptl_crystal_size_mid 0.180
_exptl_crystal_size_min 0.160
_refine_diff_density_max 0.149
_refine_diff_density_min -0.142
_refine_diff_density_rms 0.031
_refine_ls_extinction_method none
_refine_ls_goodness_of_fit_ref 1.010
_refine_ls_hydrogen_treatment mixed
_refine_ls_matrix_type full
_refine_ls_number_parameters 267
_refine_ls_number_reflns 4820
_refine_ls_number_restraints 0
_refine_ls_restrained_S_all 1.010
_refine_ls_R_factor_all 0.1173
_refine_ls_R_factor_gt 0.0464
_refine_ls_shift/su_max 0.000
_refine_ls_shift/su_mean 0.000
_refine_ls_structure_factor_coef Fsqd
_refine_ls_weighting_details 'w=1/[\s^2^(Fo^2^)+(0.0680P)^2^] where P=(Fo^2^+2Fc^2^)/3'
_refine_ls_weighting_scheme calc
_refine_ls_wR_factor_gt 0.1173
_refine_ls_wR_factor_ref 0.1495
_reflns_Friedel_coverage 0.000
_reflns_number_gt 2206
_reflns_number_total 4820
_reflns_threshold_expression 'I > 2\s(I)'
_cod_data_source_file d5cc02688a4.cif
_cod_data_source_block KB1724_0m
_cod_original_sg_symbol_H-M 'C 2/c'
_cod_database_code 7135052
_shelx_shelxl_version_number 2019/3
_shelx_space_group_comment
;
The symmetry employed for this shelxl refinement is uniquely defined
by the following loop, which should always be used as a source of
symmetry information in preference to the above space-group names.
They are only intended as comments.
;
_shelx_estimated_absorpt_t_min 0.980
_shelx_estimated_absorpt_t_max 0.985

loop_
_space_group_symop_operation_xyz
'x, y, z'
'-x, y, -z+1/2'
'x+1/2, y+1/2, z'
'-x+1/2, y+1/2, -z+1/2'
'-x, -y, -z'
'x, -y, z-1/2'
'-x+1/2, -y+1/2, -z'
'x+1/2, -y+1/2, z-1/2'

loop_
_atom_site_label
_atom_site_type_symbol
_atom_site_fract_x
_atom_site_fract_y
_atom_site_fract_z
_atom_site_U_iso_or_equiv
_atom_site_adp_type
_atom_site_occupancy
_atom_site_site_symmetry_order
_atom_site_calc_flag
_atom_site_refinement_flags_posn
_atom_site_refinement_flags_adp
_atom_site_refinement_flags_occupancy
_atom_site_disorder_assembly
_atom_site_disorder_group
C1 C 0.39472(7) 0.43798(17) 0.0913(2) 0.0814(6) Uani 1 1 d . . . . .
H1 H 0.380132 0.458491 0.168029 0.098 Uiso 1 1 calc R U . . .
C2 C 0.41979(8) 0.50314(19) 0.0201(2) 0.1008(7) Uani 1 1 d . . . . .
H2 H 0.422152 0.567756 0.048713 0.121 Uiso 1 1 calc R U . . .
C3 C 0.44217(9) 0.4745(2) -0.0960(3) 0.1104(8) Uani 1 1 d . . . . .
H3 H 0.459643 0.519603 -0.143232 0.132 Uiso 1 1 calc R U . . .
C4 C 0.43827(8) 0.3807(2) -0.1393(2) 0.0977(8) Uani 1 1 d . . . . .
H4 H 0.452901 0.362432 -0.216974 0.117 Uiso 1 1 calc R U . . .
C5 C 0.41245(6) 0.31020(17) -0.06883(18) 0.0739(6) Uani 1 1 d . . . . .
C6 C 0.39048(6) 0.33869(16) 0.05001(18) 0.0669(5) Uani 1 1 d . . . . .
C7 C 0.36596(6) 0.26695(14) 0.12462(17) 0.0626(5) Uani 1 1 d . . . . .
C8 C 0.36343(6) 0.17237(16) 0.07961(18) 0.0678(5) Uani 1 1 d . . . . .
C9 C 0.38409(7) 0.14465(17) -0.0417(2) 0.0783(6) Uani 1 1 d . . . . .
H9 H 0.381347 0.080629 -0.072472 0.094 Uiso 1 1 calc R U . . .
C10 C 0.40776(7) 0.21207(18) -0.11195(19) 0.0803(6) Uani 1 1 d . . . . .
H10 H 0.421363 0.193360 -0.191015 0.096 Uiso 1 1 calc R U . . .
C11 C 0.34405(6) 0.29296(13) 0.25107(18) 0.0609(5) Uani 1 1 d . . . . .
C12 C 0.35458(6) 0.26777(13) 0.37920(17) 0.0577(5) Uani 1 1 d . . . . .
C13 C 0.31853(6) 0.31289(12) 0.45853(17) 0.0535(4) Uani 1 1 d . . . . .
C14 C 0.28918(6) 0.36365(13) 0.36949(16) 0.0556(5) Uani 1 1 d . . . . .
C15 C 0.25068(6) 0.41809(13) 0.40697(18) 0.0608(5) Uani 1 1 d . . . . .
H15 H 0.231698 0.452816 0.346109 0.073 Uiso 1 1 calc R U . . .
C16 C 0.24261(6) 0.41711(13) 0.53941(18) 0.0574(5) Uani 1 1 d . . . . .
C17 C 0.26977(6) 0.36522(12) 0.63433(17) 0.0557(4) Uani 1 1 d . . . . .
C18 C 0.30896(6) 0.31410(12) 0.59421(17) 0.0563(5) Uani 1 1 d . . . . .
H18 H 0.328487 0.281313 0.655769 0.068 Uiso 1 1 calc R U . . .
C19 C 0.28348(8) 0.33096(19) 0.86455(19) 0.0961(7) Uani 1 1 d . . . . .
H19A H 0.287244 0.261767 0.851872 0.144 Uiso 1 1 calc R U . . .
H19B H 0.269417 0.342771 0.948698 0.144 Uiso 1 1 calc R U . . .
H19C H 0.313883 0.362249 0.863331 0.144 Uiso 1 1 calc R U . . .
C20 C 0.39616(6) 0.21206(14) 0.42973(18) 0.0603(5) Uani 1 1 d . . . . .
C21 C 0.39209(7) 0.13991(14) 0.52509(19) 0.0697(5) Uani 1 1 d . . . . .
H21 H 0.362434 0.124221 0.556442 0.084 Uiso 1 1 calc R U . . .
C22 C 0.43190(8) 0.09066(15) 0.5745(2) 0.0825(6) Uani 1 1 d . . . . .
H22 H 0.428729 0.041169 0.637082 0.099 Uiso 1 1 calc R U . . .
C23 C 0.47603(8) 0.11486(19) 0.5310(3) 0.0936(7) Uani 1 1 d . . . . .
H23 H 0.502766 0.083358 0.566421 0.112 Uiso 1 1 calc R U . . .
C24 C 0.48052(7) 0.1851(2) 0.4359(3) 0.1008(8) Uani 1 1 d . . . . .
H24 H 0.510310 0.200266 0.405044 0.121 Uiso 1 1 calc R U . . .
C25 C 0.44108(7) 0.23379(16) 0.3850(2) 0.0819(6) Uani 1 1 d . . . . .
H25 H 0.444558 0.281613 0.320173 0.098 Uiso 1 1 calc R U . . .
O1 O 0.34169(5) 0.09786(11) 0.14436(15) 0.0888(5) Uani 1 1 d . . . . .
H1O H 0.3229(10) 0.1237(18) 0.205(3) 0.148(11) Uiso 1 1 d . . . . .
O2 O 0.30397(4) 0.35241(9) 0.24114(11) 0.0651(4) Uani 1 1 d . . . . .
O3 O 0.25381(4) 0.36945(9) 0.76089(11) 0.0695(4) Uani 1 1 d . . . . .
F1 F 0.20529(3) 0.46821(8) 0.58704(10) 0.0794(4) Uani 1 1 d . . . . .

loop_
_atom_site_aniso_label
_atom_site_aniso_U_11
_atom_site_aniso_U_22
_atom_site_aniso_U_33
_atom_site_aniso_U_23
_atom_site_aniso_U_13
_atom_site_aniso_U_12
C1 0.0845(14) 0.0933(17) 0.0663(13) 0.0044(12) 0.0007(11) -0.0026(12)
C2 0.1126(18) 0.0996(18) 0.0902(17) 0.0157(15) 0.0036(14) -0.0147(15)
C3 0.111(2) 0.126(2) 0.095(2) 0.0303(17) 0.0138(15) -0.0129(17)
C4 0.0872(17) 0.135(2) 0.0723(15) 0.0193(16) 0.0180(12) 0.0063(15)
C5 0.0604(12) 0.1088(18) 0.0527(12) 0.0029(12) 0.0024(10) 0.0090(11)
C6 0.0576(11) 0.0902(15) 0.0528(11) 0.0032(10) -0.0007(9) 0.0044(10)
C7 0.0548(11) 0.0793(14) 0.0534(11) -0.0085(10) 0.0002(8) 0.0069(9)
C8 0.0538(11) 0.0866(15) 0.0634(12) -0.0102(11) 0.0069(9) 0.0004(10)
C9 0.0640(12) 0.1003(16) 0.0706(14) -0.0231(12) 0.0037(11) 0.0077(11)
C10 0.0664(13) 0.1197(19) 0.0553(12) -0.0116(12) 0.0070(10) 0.0143(12)
C11 0.0537(10) 0.0715(12) 0.0574(12) -0.0047(9) 0.0035(9) 0.0068(9)
C12 0.0515(10) 0.0670(12) 0.0547(12) -0.0073(9) 0.0010(8) 0.0049(8)
C13 0.0487(9) 0.0581(11) 0.0536(11) -0.0043(8) 0.0007(8) 0.0025(8)
C14 0.0549(10) 0.0638(11) 0.0480(10) 0.0006(8) 0.0015(8) 0.0047(8)
C15 0.0577(11) 0.0666(12) 0.0579(12) 0.0052(9) -0.0001(9) 0.0110(9)
C16 0.0460(9) 0.0627(11) 0.0635(12) -0.0025(9) 0.0041(8) 0.0122(8)
C17 0.0519(10) 0.0649(11) 0.0503(11) -0.0037(9) 0.0036(8) 0.0042(8)
C18 0.0528(10) 0.0643(11) 0.0517(11) -0.0006(8) -0.0017(8) 0.0083(8)
C19 0.0946(16) 0.143(2) 0.0509(12) 0.0089(13) -0.0008(12) 0.0379(15)
C20 0.0516(10) 0.0712(12) 0.0580(12) -0.0159(10) -0.0004(8) 0.0112(9)
C21 0.0604(12) 0.0787(14) 0.0695(13) -0.0113(11) -0.0053(10) 0.0127(10)
C22 0.0815(15) 0.0804(14) 0.0843(15) -0.0113(11) -0.0164(12) 0.0218(12)
C23 0.0640(15) 0.1050(19) 0.110(2) -0.0202(15) -0.0190(13) 0.0289(13)
C24 0.0514(13) 0.135(2) 0.116(2) -0.0105(17) -0.0007(13) 0.0145(13)
C25 0.0568(12) 0.1038(17) 0.0850(15) -0.0077(12) 0.0017(10) 0.0076(11)
O1 0.0877(11) 0.0856(11) 0.0950(11) -0.0222(9) 0.0303(9) -0.0084(8)
O2 0.0616(8) 0.0810(9) 0.0529(8) 0.0027(6) 0.0025(6) 0.0126(6)
O3 0.0631(8) 0.0957(10) 0.0501(8) 0.0002(7) 0.0049(6) 0.0204(7)
F1 0.0671(6) 0.0980(8) 0.0734(7) -0.0020(6) 0.0064(5) 0.0331(6)

loop_
_atom_type_symbol
_atom_type_description
_atom_type_scat_dispersion_real
_atom_type_scat_dispersion_imag
_atom_type_scat_source
C C 0.0033 0.0016 'International Tables Vol C Tables 4.2.6.8 and 6.1.1.4'
H H 0.0000 0.0000 'International Tables Vol C Tables 4.2.6.8 and 6.1.1.4'
O O 0.0106 0.0060 'International Tables Vol C Tables 4.2.6.8 and 6.1.1.4'
F F 0.0171 0.0103 'International Tables Vol C Tables 4.2.6.8 and 6.1.1.4'

loop_
_geom_angle_atom_site_label_1
_geom_angle_atom_site_label_2
_geom_angle_atom_site_label_3
_geom_angle
_geom_angle_site_symmetry_1
_geom_angle_site_symmetry_3
_geom_angle_publ_flag
C2 C1 C6 120.8(2) . . ?
C2 C1 H1 119.6 . . ?
C6 C1 H1 119.6 . . ?
C1 C2 C3 120.9(2) . . ?
C1 C2 H2 119.5 . . ?
C3 C2 H2 119.5 . . ?
C4 C3 C2 119.8(2) . . ?
C4 C3 H3 120.1 . . ?
C2 C3 H3 120.1 . . ?
C3 C4 C5 121.4(2) . . ?
C3 C4 H4 119.3 . . ?
C5 C4 H4 119.3 . . ?
C4 C5 C10 122.5(2) . . ?
C4 C5 C6 118.9(2) . . ?
C10 C5 C6 118.62(19) . . ?
C5 C6 C1 118.17(19) . . ?
C5 C6 C7 119.2(2) . . ?
C1 C6 C7 122.63(17) . . ?
C8 C7 C6 119.66(17) . . ?
C8 C7 C11 119.52(17) . . ?
C6 C7 C11 120.82(17) . . ?
O1 C8 C7 124.40(16) . . ?
O1 C8 C9 114.51(19) . . ?
C7 C8 C9 121.09(19) . . ?
C10 C9 C8 119.5(2) . . ?
C10 C9 H9 120.3 . . ?
C8 C9 H9 120.3 . . ?
C9 C10 C5 121.94(18) . . ?
C9 C10 H10 119.0 . . ?
C5 C10 H10 119.0 . . ?
C12 C11 O2 111.56(14) . . ?
C12 C11 C7 132.19(16) . . ?
O2 C11 C7 116.22(15) . . ?
C11 C12 C13 106.15(15) . . ?
C11 C12 C20 127.19(15) . . ?
C13 C12 C20 126.51(16) . . ?
C14 C13 C18 119.50(15) . . ?
C14 C13 C12 105.88(14) . . ?
C18 C13 C12 134.62(16) . . ?
O2 C14 C15 125.59(16) . . ?
O2 C14 C13 110.80(14) . . ?
C15 C14 C13 123.61(15) . . ?
C16 C15 C14 114.95(16) . . ?
C16 C15 H15 122.5 . . ?
C14 C15 H15 122.5 . . ?
C15 C16 F1 119.73(15) . . ?
C15 C16 C17 124.60(15) . . ?
F1 C16 C17 115.67(15) . . ?
O3 C17 C18 125.94(16) . . ?
O3 C17 C16 115.06(14) . . ?
C18 C17 C16 118.99(15) . . ?
C17 C18 C13 118.28(16) . . ?
C17 C18 H18 120.9 . . ?
C13 C18 H18 120.9 . . ?
O3 C19 H19A 109.5 . . ?
O3 C19 H19B 109.5 . . ?
H19A C19 H19B 109.5 . . ?
O3 C19 H19C 109.5 . . ?
H19A C19 H19C 109.5 . . ?
H19B C19 H19C 109.5 . . ?
C21 C20 C25 118.27(18) . . ?
C21 C20 C12 121.51(16) . . ?
C25 C20 C12 120.18(18) . . ?
C20 C21 C22 120.54(19) . . ?
C20 C21 H21 119.7 . . ?
C22 C21 H21 119.7 . . ?
C23 C22 C21 120.2(2) . . ?
C23 C22 H22 119.9 . . ?
C21 C22 H22 119.9 . . ?
C24 C23 C22 119.9(2) . . ?
C24 C23 H23 120.0 . . ?
C22 C23 H23 120.0 . . ?
C23 C24 C25 120.4(2) . . ?
C23 C24 H24 119.8 . . ?
C25 C24 H24 119.8 . . ?
C24 C25 C20 120.7(2) . . ?
C24 C25 H25 119.6 . . ?
C20 C25 H25 119.6 . . ?
C8 O1 H1O 108.6(16) . . ?
C14 O2 C11 105.61(13) . . ?
C17 O3 C19 117.63(13) . . ?

loop_
_geom_bond_atom_site_label_1
_geom_bond_atom_site_label_2
_geom_bond_distance
_geom_bond_site_symmetry_2
_geom_bond_publ_flag
C1 C2 1.356(3) . ?
C1 C6 1.422(3) . ?
C1 H1 0.9300 . ?
C2 C3 1.402(3) . ?
C2 H2 0.9300 . ?
C3 C4 1.355(3) . ?
C3 H3 0.9300 . ?
C4 C5 1.413(3) . ?
C4 H4 0.9300 . ?
C5 C10 1.413(3) . ?
C5 C6 1.419(2) . ?
C6 C7 1.427(2) . ?
C7 C8 1.370(3) . ?
C7 C11 1.475(2) . ?
C8 O1 1.365(2) . ?
C8 C9 1.420(2) . ?
C9 C10 1.351(3) . ?
C9 H9 0.9300 . ?
C10 H10 0.9300 . ?
C11 C12 1.356(2) . ?
C11 O2 1.3943(19) . ?
C12 C13 1.452(2) . ?
C12 C20 1.476(2) . ?
C13 C14 1.386(2) . ?
C13 C18 1.399(2) . ?
C14 O2 1.3778(18) . ?
C14 C15 1.380(2) . ?
C15 C16 1.358(2) . ?
C15 H15 0.9300 . ?
C16 F1 1.3647(17) . ?
C16 C17 1.397(2) . ?
C17 O3 1.3650(18) . ?
C17 C18 1.381(2) . ?
C18 H18 0.9300 . ?
C19 O3 1.416(2) . ?
C19 H19A 0.9600 . ?
C19 H19B 0.9600 . ?
C19 H19C 0.9600 . ?
C20 C21 1.382(3) . ?
C20 C25 1.393(2) . ?
C21 C22 1.388(3) . ?
C21 H21 0.9300 . ?
C22 C23 1.375(3) . ?
C22 H22 0.9300 . ?
C23 C24 1.363(3) . ?
C23 H23 0.9300 . ?
C24 C25 1.381(3) . ?
C24 H24 0.9300 . ?
C25 H25 0.9300 . ?
O1 H1O 0.90(3) . ?

loop_
_geom_hbond_atom_site_label_D
_geom_hbond_atom_site_label_H
_geom_hbond_atom_site_label_A
_geom_hbond_distance_DH
_geom_hbond_distance_HA
_geom_hbond_distance_DA
_geom_hbond_angle_DHA
_geom_hbond_site_symmetry_A
_geom_hbond_publ_flag
O1 H1O O3 0.90(3) 2.21(3) 2.9256(18) 137(2) 7_556 yes

loop_
_geom_torsion_atom_site_label_1
_geom_torsion_atom_site_label_2
_geom_torsion_atom_site_label_3
_geom_torsion_atom_site_label_4
_geom_torsion
_geom_torsion_site_symmetry_1
_geom_torsion_site_symmetry_2
_geom_torsion_site_symmetry_3
_geom_torsion_site_symmetry_4
_geom_torsion_publ_flag
C6 C1 C2 C3 0.0(3) . . . . ?
C1 C2 C3 C4 1.0(4) . . . . ?
C2 C3 C4 C5 -0.8(4) . . . . ?
C3 C4 C5 C10 179.9(2) . . . . ?
C3 C4 C5 C6 -0.3(3) . . . . ?
C4 C5 C6 C1 1.3(3) . . . . ?
C10 C5 C6 C1 -178.92(17) . . . . ?
C4 C5 C6 C7 -177.48(17) . . . . ?
C10 C5 C6 C7 2.3(3) . . . . ?
C2 C1 C6 C5 -1.1(3) . . . . ?
C2 C1 C6 C7 177.59(18) . . . . ?
C5 C6 C7 C8 -0.9(3) . . . . ?
C1 C6 C7 C8 -179.61(18) . . . . ?
C5 C6 C7 C11 177.91(16) . . . . ?
C1 C6 C7 C11 -0.8(3) . . . . ?
C6 C7 C8 O1 178.71(17) . . . . ?
C11 C7 C8 O1 -0.1(3) . . . . ?
C6 C7 C8 C9 -1.2(3) . . . . ?
C11 C7 C8 C9 179.97(17) . . . . ?
O1 C8 C9 C10 -178.04(17) . . . . ?
C7 C8 C9 C10 1.9(3) . . . . ?
C8 C9 C10 C5 -0.4(3) . . . . ?
C4 C5 C10 C9 178.1(2) . . . . ?
C6 C5 C10 C9 -1.7(3) . . . . ?
C8 C7 C11 C12 67.3(3) . . . . ?
C6 C7 C11 C12 -111.6(2) . . . . ?
C8 C7 C11 O2 -110.60(19) . . . . ?
C6 C7 C11 O2 70.6(2) . . . . ?
O2 C11 C12 C13 0.7(2) . . . . ?
C7 C11 C12 C13 -177.20(19) . . . . ?
O2 C11 C12 C20 -175.11(16) . . . . ?
C7 C11 C12 C20 6.9(3) . . . . ?
C11 C12 C13 C14 -0.88(19) . . . . ?
C20 C12 C13 C14 175.02(17) . . . . ?
C11 C12 C13 C18 178.92(19) . . . . ?
C20 C12 C13 C18 -5.2(3) . . . . ?
C18 C13 C14 O2 -179.11(14) . . . . ?
C12 C13 C14 O2 0.72(19) . . . . ?
C18 C13 C14 C15 1.2(3) . . . . ?
C12 C13 C14 C15 -178.92(17) . . . . ?
O2 C14 C15 C16 179.08(15) . . . . ?
C13 C14 C15 C16 -1.3(3) . . . . ?
C14 C15 C16 F1 -179.70(15) . . . . ?
C14 C15 C16 C17 -0.8(3) . . . . ?
C15 C16 C17 O3 -176.15(16) . . . . ?
F1 C16 C17 O3 2.8(2) . . . . ?
C15 C16 C17 C18 2.9(3) . . . . ?
F1 C16 C17 C18 -178.11(15) . . . . ?
O3 C17 C18 C13 176.08(15) . . . . ?
C16 C17 C18 C13 -2.9(3) . . . . ?
C14 C13 C18 C17 1.0(2) . . . . ?
C12 C13 C18 C17 -178.82(18) . . . . ?
C11 C12 C20 C21 -137.7(2) . . . . ?
C13 C12 C20 C21 47.2(3) . . . . ?
C11 C12 C20 C25 44.5(3) . . . . ?
C13 C12 C20 C25 -130.54(19) . . . . ?
C25 C20 C21 C22 0.0(3) . . . . ?
C12 C20 C21 C22 -177.84(16) . . . . ?
C20 C21 C22 C23 1.5(3) . . . . ?
C21 C22 C23 C24 -2.2(3) . . . . ?
C22 C23 C24 C25 1.5(4) . . . . ?
C23 C24 C25 C20 -0.1(3) . . . . ?
C21 C20 C25 C24 -0.7(3) . . . . ?
C12 C20 C25 C24 177.15(19) . . . . ?
C15 C14 O2 C11 179.35(17) . . . . ?
C13 C14 O2 C11 -0.28(18) . . . . ?
C12 C11 O2 C14 -0.31(19) . . . . ?
C7 C11 O2 C14 177.99(15) . . . . ?
C18 C17 O3 C19 10.3(3) . . . . ?
C16 C17 O3 C19 -170.73(18) . . . . ?
